data_1508030
loop_
_publ_author_name
'Back, Olivier'
'Donnadieu, Bruno'
'Parameswaran, Pattiyil'
'Frenking, Gernot'
'Bertrand, Guy'

_publ_section_title
;
 Isolation of crystalline carbene-stabilized P(2)-radical cations and
 P(2)-dications.
;
_journal_issue 5
_journal_name_full 'Nature chemistry'
_journal_page_first 369
_journal_page_last 373
_journal_paper_doi 10.1038/nchem.617
_journal_volume 2
_journal_year 2010
_chemical_formula_moiety 'C28 H36 F3 N2 O3 P S'
_chemical_formula_sum 'C28 H36 F3 N2 O3 P S'
_chemical_formula_weight 568.62
_chemical_name_systematic
; 

 ? 

;
_space_group_IT_number 2
_symmetry_cell_setting triclinic
_symmetry_space_group_name_Hall '-P 1'
_symmetry_space_group_name_H-M 'P -1'
_atom_sites_solution_hydrogens geom
_atom_sites_solution_primary direct
_atom_sites_solution_secondary difmap
_audit_creation_method SHELXL-97
_cell_angle_alpha 88.469(3)
_cell_angle_beta 62.462(3)
_cell_angle_gamma 63.204(3)
_cell_formula_units_Z 2
_cell_length_a 11.9641(8)
_cell_length_b 12.3049(7)
_cell_length_c 12.6616(7)
_cell_measurement_reflns_used 6518
_cell_measurement_temperature 100(2)
_cell_measurement_theta_max 32.97
_cell_measurement_theta_min 2.30
_cell_volume 1435.93(17)
_computing_cell_refinement 'Bruker APEX2'
_computing_data_collection 'Bruker APEX2'
_computing_data_reduction 'Bruker SAINT'
_computing_molecular_graphics Ortep3
_computing_publication_material 'Bruker SHELXTL'
_computing_structure_refinement 'SHELXL-97 (Sheldrick, 1997)'
_computing_structure_solution Sir97
_diffrn_ambient_temperature 100(2)
_diffrn_measured_fraction_theta_full 0.984
_diffrn_measured_fraction_theta_max 0.984
_diffrn_measurement_device_type 'Bruker APEX-II CCD'
_diffrn_measurement_method '\f and \w scans'
_diffrn_radiation_monochromator graphite
_diffrn_radiation_source 'fine-focus sealed tube'
_diffrn_radiation_type MoK\a
_diffrn_radiation_wavelength 0.71073
_diffrn_reflns_av_R_equivalents 0.0175
_diffrn_reflns_av_sigmaI/netI 0.0281
_diffrn_reflns_limit_h_max 7
_diffrn_reflns_limit_h_min -14
_diffrn_reflns_limit_k_max 12
_diffrn_reflns_limit_k_min -15
_diffrn_reflns_limit_l_max 13
_diffrn_reflns_limit_l_min -15
_diffrn_reflns_number 11082
_diffrn_reflns_theta_full 26.38
_diffrn_reflns_theta_max 26.38
_diffrn_reflns_theta_min 1.86
_diffrn_standards_number 0
_exptl_absorpt_coefficient_mu 0.220
_exptl_absorpt_correction_T_max 0.9891
_exptl_absorpt_correction_T_min 0.9615
_exptl_absorpt_correction_type multi-scan
_exptl_absorpt_process_details Sadabs
_exptl_crystal_colour 'pale yellow'
_exptl_crystal_density_diffrn 1.315
_exptl_crystal_density_meas 0
_exptl_crystal_density_method 'not measured'
_exptl_crystal_description 'prism frag'
_exptl_crystal_F_000 600
_exptl_crystal_size_max 0.18
_exptl_crystal_size_mid 0.12
_exptl_crystal_size_min 0.05
_refine_diff_density_max 1.156
_refine_diff_density_min -0.339
_refine_diff_density_rms 0.058
_refine_ls_extinction_method none
_refine_ls_goodness_of_fit_ref 1.105
_refine_ls_hydrogen_treatment constr
_refine_ls_matrix_type full
_refine_ls_number_parameters 351
_refine_ls_number_reflns 5785
_refine_ls_number_restraints 0
_refine_ls_restrained_S_all 1.105
_refine_ls_R_factor_all 0.0586
_refine_ls_R_factor_gt 0.0510
_refine_ls_shift/su_max 0.000
_refine_ls_shift/su_mean 0.000
_refine_ls_structure_factor_coef Fsqd
_refine_ls_weighting_details 'calc w=1/[\s^2^(Fo^2^)+(0.0456P)^2^+1.8211P] where P=(Fo^2^+2Fc^2^)/3'
_refine_ls_weighting_scheme calc
_refine_ls_wR_factor_gt 0.1245
_refine_ls_wR_factor_ref 0.1289
_reflns_number_gt 5056
_reflns_number_total 5785
_reflns_threshold_expression >2sigma(I)
_cod_data_source_file nchem.617-s4.cif
_cod_data_source_block NHCP2NHC_DiBArF_4^++^
_cod_depositor_comments
;
The following automatic conversions were performed:

'_symmetry_cell_setting' value 'Triclinic' changed to 'triclinic'
according to /home/saulius/struct/CIF-dictionaries/cif_core.dic
dictionary named 'cif_core.dic' version 2.4.1 from 2010-06-29.

Automatic conversion script
Id: cif_fix_values 1891 2012-01-12 08:04:46Z andrius 
;
_cod_original_cell_volume 1435.93(15)
_cod_original_sg_symbol_H-M P-1
_cod_database_code 1508030

loop_
_symmetry_equiv_pos_as_xyz
'x, y, z'
'-x, -y, -z'

loop_
_atom_site_label
_atom_site_type_symbol
_atom_site_fract_x
_atom_site_fract_y
_atom_site_fract_z
_atom_site_U_iso_or_equiv
_atom_site_adp_type
_atom_site_occupancy
_atom_site_symmetry_multiplicity
_atom_site_calc_flag
_atom_site_refinement_flags
_atom_site_disorder_assembly
_atom_site_disorder_group
P1 P 0.44222(7) 0.06326(7) 0.08349(6) 0.02996(17) Uani 1 1 d . . .
N1 N 0.20138(19) 0.02168(16) 0.20298(15) 0.0160(4) Uani 1 1 d . . .
N2 N 0.16315(19) 0.16805(16) 0.10474(16) 0.0169(4) Uani 1 1 d . . .
C1 C 0.2628(2) 0.08311(19) 0.12919(18) 0.0159(4) Uani 1 1 d . . .
C2 C 0.0630(2) 0.0674(2) 0.2230(2) 0.0197(4) Uani 1 1 d . . .
H2 H -0.0031 0.0394 0.2710 0.024 Uiso 1 1 calc R . .
C3 C 0.0386(2) 0.1593(2) 0.1620(2) 0.0204(5) Uani 1 1 d . . .
H3 H -0.0476 0.2083 0.1591 0.024 Uiso 1 1 calc R . .
C4 C 0.2620(2) -0.0679(2) 0.26491(19) 0.0182(4) Uani 1 1 d . . .
C5 C 0.3315(2) -0.1953(2) 0.2136(2) 0.0206(5) Uani 1 1 d . . .
C6 C 0.3808(3) -0.2779(2) 0.2793(2) 0.0269(5) Uani 1 1 d . . .
H6 H 0.4299 -0.3654 0.2471 0.032 Uiso 1 1 calc R . .
C7 C 0.3597(3) -0.2350(2) 0.3902(2) 0.0302(5) Uani 1 1 d . . .
H7 H 0.3934 -0.2931 0.4337 0.036 Uiso 1 1 calc R . .
C8 C 0.2895(3) -0.1075(2) 0.4385(2) 0.0275(5) Uani 1 1 d . . .
H8 H 0.2759 -0.0795 0.5149 0.033 Uiso 1 1 calc R . .
C9 C 0.2389(2) -0.0204(2) 0.3769(2) 0.0215(5) Uani 1 1 d . B .
C10 C 0.1736(2) 0.2693(2) 0.0460(2) 0.0179(4) Uani 1 1 d . . .
C11 C 0.1287(2) 0.3787(2) 0.1214(2) 0.0222(5) Uani 1 1 d . . .
C12 C 0.1386(3) 0.4754(2) 0.0644(2) 0.0256(5) Uani 1 1 d . . .
H12 H 0.1078 0.5521 0.1121 0.031 Uiso 1 1 calc R . .
C13 C 0.1924(3) 0.4614(2) -0.0601(2) 0.0264(5) Uani 1 1 d . . .
H13 H 0.2009 0.5275 -0.0974 0.032 Uiso 1 1 calc R . .
C14 C 0.2342(3) 0.3517(2) -0.1311(2) 0.0234(5) Uani 1 1 d . . .
H14 H 0.2713 0.3435 -0.2167 0.028 Uiso 1 1 calc R . .
C15 C 0.2227(2) 0.2528(2) -0.0790(2) 0.0187(4) Uani 1 1 d . . .
C17 C 0.3478(2) -0.2428(2) 0.0952(2) 0.0227(5) Uani 1 1 d . . .
H17 H 0.3235 -0.1712 0.0552 0.027 Uiso 1 1 calc R . .
C18 C 0.2410(3) -0.2898(3) 0.1221(3) 0.0348(6) Uani 1 1 d . . .
H18A H 0.2611 -0.3586 0.1636 0.052 Uiso 1 1 calc R . .
H18B H 0.2519 -0.3195 0.0451 0.052 Uiso 1 1 calc R . .
H18C H 0.1418 -0.2214 0.1748 0.052 Uiso 1 1 calc R . .
C19 C 0.5024(3) -0.3453(2) 0.0066(2) 0.0326(6) Uani 1 1 d . . .
H19A H 0.5697 -0.3142 -0.0088 0.049 Uiso 1 1 calc R . .
H19B H 0.5100 -0.3691 -0.0707 0.049 Uiso 1 1 calc R . .
H19C H 0.5269 -0.4183 0.0422 0.049 Uiso 1 1 calc R . .
C20 C 0.1604(3) 0.1192(2) 0.4314(2) 0.0249(5) Uani 1 1 d . . .
H20 H 0.1814 0.1609 0.3613 0.030 Uiso 1 1 calc R A 1
C21A C 0.0022(7) 0.1743(6) 0.5045(6) 0.0435(14) Uiso 0.50 1 d P B 1
H21A H -0.0331 0.1569 0.4545 0.065 Uiso 0.50 1 calc PR B 1
H21B H -0.0428 0.2649 0.5317 0.065 Uiso 0.50 1 calc PR B 1
H21C H -0.0230 0.1377 0.5759 0.065 Uiso 0.50 1 calc PR B 1
C22A C 0.2229(8) 0.1453(6) 0.5042(7) 0.0493(15) Uiso 0.50 1 d P B 1
H22A H 0.1759 0.2358 0.5343 0.074 Uiso 0.50 1 calc PR B 1
H22B H 0.3276 0.1114 0.4509 0.074 Uiso 0.50 1 calc PR B 1
H22C H 0.2049 0.1054 0.5738 0.074 Uiso 0.50 1 calc PR B 1
C21B C 0.0253(5) 0.1555(5) 0.5609(5) 0.0261(10) Uiso 0.50 1 d P B 2
H21D H -0.0321 0.2468 0.5895 0.039 Uiso 0.50 1 calc PR B 2
H21E H 0.0574 0.1191 0.6182 0.039 Uiso 0.50 1 calc PR B 2
H21F H -0.0343 0.1234 0.5563 0.039 Uiso 0.50 1 calc PR B 2
C22B C 0.2548(5) 0.1659(5) 0.4390(5) 0.0252(10) Uiso 0.50 1 d P B 2
H22D H 0.1959 0.2555 0.4774 0.038 Uiso 0.50 1 calc PR B 2
H22E H 0.3333 0.1519 0.3564 0.038 Uiso 0.50 1 calc PR B 2
H22F H 0.2963 0.1204 0.4880 0.038 Uiso 0.50 1 calc PR B 2
C23 C 0.0697(3) 0.3952(2) 0.2583(2) 0.0274(5) Uani 1 1 d . . .
H23 H 0.0881 0.3114 0.2773 0.033 Uiso 1 1 calc R . .
C24 C -0.0934(3) 0.4831(3) 0.3305(3) 0.0451(7) Uani 1 1 d . . .
H24A H -0.1415 0.4510 0.3060 0.068 Uiso 1 1 calc R . .
H24B H -0.1153 0.5664 0.3138 0.068 Uiso 1 1 calc R . .
H24C H -0.1285 0.4887 0.4182 0.068 Uiso 1 1 calc R . .
C25 C 0.1462(4) 0.4386(4) 0.2998(3) 0.0627(11) Uani 1 1 d . . .
H25A H 0.2509 0.3803 0.2534 0.094 Uiso 1 1 calc R . .
H25B H 0.1102 0.4413 0.3873 0.094 Uiso 1 1 calc R . .
H25C H 0.1270 0.5223 0.2857 0.094 Uiso 1 1 calc R . .
C26 C 0.2517(2) 0.1385(2) -0.1522(2) 0.0212(5) Uani 1 1 d . . .
H26 H 0.2780 0.0680 -0.1113 0.025 Uiso 1 1 calc R . .
C27 C 0.1132(3) 0.1631(2) -0.1501(2) 0.0288(5) Uani 1 1 d . . .
H27A H 0.0870 0.2298 -0.1924 0.043 Uiso 1 1 calc R . .
H27B H 0.0342 0.1885 -0.0651 0.043 Uiso 1 1 calc R . .
H27C H 0.1298 0.0866 -0.1914 0.043 Uiso 1 1 calc R . .
C28 C 0.3762(3) 0.0973(3) -0.2841(2) 0.0320(6) Uani 1 1 d . . .
H28A H 0.3996 0.0161 -0.3224 0.048 Uiso 1 1 calc R . .
H28B H 0.4616 0.0900 -0.2849 0.048 Uiso 1 1 calc R . .
H28C H 0.3474 0.1594 -0.3298 0.048 Uiso 1 1 calc R . .
C29 C 0.5039(3) 0.3460(2) 0.3562(2) 0.0340(6) Uani 1 1 d . . .
F1 F 0.5264(2) 0.41313(16) 0.41587(19) 0.0616(6) Uani 1 1 d . . .
F2 F 0.41750(18) 0.42558(15) 0.31759(17) 0.0479(5) Uani 1 1 d . . .
F3 F 0.4321(2) 0.2974(2) 0.43666(17) 0.0638(6) Uani 1 1 d . . .
S1 S 0.67380(6) 0.22439(5) 0.22921(5) 0.02208(14) Uani 1 1 d . . .
O1 O 0.7397(2) 0.29395(19) 0.15837(18) 0.0390(5) Uani 1 1 d . . .
O2 O 0.74690(18) 0.14657(16) 0.28920(16) 0.0283(4) Uani 1 1 d . . .
O3 O 0.6262(2) 0.16903(17) 0.17286(17) 0.0358(4) Uani 1 1 d . . .

loop_
_atom_site_aniso_label
_atom_site_aniso_U_11
_atom_site_aniso_U_22
_atom_site_aniso_U_33
_atom_site_aniso_U_23
_atom_site_aniso_U_13
_atom_site_aniso_U_12
P1 0.0171(3) 0.0409(4) 0.0270(3) -0.0081(3) -0.0064(3) -0.0146(3)
N1 0.0166(8) 0.0166(8) 0.0155(8) 0.0043(7) -0.0089(7) -0.0080(7)
N2 0.0174(9) 0.0173(9) 0.0173(9) 0.0059(7) -0.0091(7) -0.0093(7)
C1 0.0158(10) 0.0176(10) 0.0142(9) 0.0016(8) -0.0069(8) -0.0089(8)
C2 0.0163(10) 0.0241(11) 0.0207(10) 0.0083(9) -0.0089(9) -0.0121(9)
C3 0.0159(10) 0.0240(11) 0.0229(11) 0.0080(9) -0.0102(9) -0.0107(9)
C4 0.0185(10) 0.0210(10) 0.0193(10) 0.0093(8) -0.0116(9) -0.0109(9)
C5 0.0196(10) 0.0221(11) 0.0222(11) 0.0075(9) -0.0122(9) -0.0104(9)
C6 0.0299(12) 0.0218(11) 0.0316(13) 0.0111(10) -0.0193(11) -0.0112(10)
C7 0.0355(14) 0.0357(14) 0.0324(13) 0.0210(11) -0.0243(12) -0.0204(12)
C8 0.0354(13) 0.0392(14) 0.0211(11) 0.0142(10) -0.0181(11) -0.0246(12)
C9 0.0239(11) 0.0288(12) 0.0185(10) 0.0080(9) -0.0110(9) -0.0177(10)
C10 0.0180(10) 0.0178(10) 0.0226(11) 0.0085(8) -0.0125(9) -0.0103(9)
C11 0.0212(11) 0.0216(11) 0.0265(12) 0.0049(9) -0.0154(10) -0.0091(9)
C12 0.0287(12) 0.0179(11) 0.0378(13) 0.0067(10) -0.0223(11) -0.0113(10)
C13 0.0288(12) 0.0239(12) 0.0405(14) 0.0177(10) -0.0232(11) -0.0180(10)
C14 0.0255(11) 0.0274(12) 0.0250(11) 0.0141(9) -0.0160(10) -0.0160(10)
C15 0.0175(10) 0.0208(11) 0.0215(11) 0.0078(9) -0.0119(9) -0.0103(9)
C17 0.0253(11) 0.0178(11) 0.0241(11) 0.0048(9) -0.0155(10) -0.0068(9)
C18 0.0350(14) 0.0416(15) 0.0369(14) 0.0063(12) -0.0222(12) -0.0214(12)
C19 0.0304(13) 0.0246(12) 0.0337(14) 0.0008(10) -0.0149(11) -0.0080(11)
C20 0.0333(13) 0.0271(12) 0.0174(10) 0.0062(9) -0.0113(10) -0.0188(11)
C23 0.0326(13) 0.0224(11) 0.0245(12) 0.0031(9) -0.0166(11) -0.0093(10)
C24 0.0322(15) 0.061(2) 0.0274(14) 0.0077(13) -0.0130(12) -0.0138(14)
C25 0.053(2) 0.116(3) 0.0288(15) -0.0029(18) -0.0186(15) -0.051(2)
C26 0.0233(11) 0.0208(11) 0.0189(10) 0.0051(9) -0.0111(9) -0.0102(9)
C27 0.0298(13) 0.0259(12) 0.0346(13) 0.0031(10) -0.0188(11) -0.0140(10)
C28 0.0323(13) 0.0357(14) 0.0232(12) 0.0032(10) -0.0103(11) -0.0170(12)
C29 0.0340(14) 0.0290(13) 0.0352(14) 0.0040(11) -0.0202(12) -0.0098(11)
F1 0.0846(14) 0.0361(10) 0.0651(12) -0.0079(9) -0.0561(12) -0.0106(10)
F2 0.0386(9) 0.0367(9) 0.0564(11) 0.0006(8) -0.0319(9) -0.0009(7)
F3 0.0365(10) 0.0675(13) 0.0457(11) 0.0155(10) 0.0012(8) -0.0177(9)
S1 0.0234(3) 0.0228(3) 0.0225(3) 0.0078(2) -0.0132(2) -0.0117(2)
O1 0.0340(10) 0.0500(12) 0.0458(11) 0.0310(10) -0.0236(9) -0.0277(9)
O2 0.0286(9) 0.0289(9) 0.0302(9) 0.0134(7) -0.0182(8) -0.0130(7)
O3 0.0516(12) 0.0292(9) 0.0394(10) 0.0080(8) -0.0322(10) -0.0200(9)

loop_
_atom_type_symbol
_atom_type_description
_atom_type_scat_dispersion_real
_atom_type_scat_dispersion_imag
_atom_type_scat_source
C C 0.0033 0.0016 'International Tables Vol C Tables 4.2.6.8 and 6.1.1.4'
H H 0.0000 0.0000 'International Tables Vol C Tables 4.2.6.8 and 6.1.1.4'
N N 0.0061 0.0033 'International Tables Vol C Tables 4.2.6.8 and 6.1.1.4'
O O 0.0106 0.0060 'International Tables Vol C Tables 4.2.6.8 and 6.1.1.4'
F F 0.0171 0.0103 'International Tables Vol C Tables 4.2.6.8 and 6.1.1.4'
P P 0.1023 0.0942 'International Tables Vol C Tables 4.2.6.8 and 6.1.1.4'
S S 0.1246 0.1234 'International Tables Vol C Tables 4.2.6.8 and 6.1.1.4'

loop_
_geom_angle_atom_site_label_1
_geom_angle_atom_site_label_2
_geom_angle_atom_site_label_3
_geom_angle
_geom_angle_site_symmetry_3
C1 P1 P1 97.23(7) 2_655
C1 N1 C2 109.32(18) .
C1 N1 C4 126.10(18) .
C2 N1 C4 124.18(18) .
C1 N2 C3 109.88(18) .
C1 N2 C10 125.28(18) .
C3 N2 C10 123.95(18) .
N2 C1 N1 106.68(18) .
N2 C1 P1 127.15(16) .
N1 C1 P1 125.96(16) .
C3 C2 N1 107.45(19) .
C2 C3 N2 106.66(19) .
C5 C4 C9 124.0(2) .
C5 C4 N1 118.37(19) .
C9 C4 N1 117.49(19) .
C6 C5 C4 116.6(2) .
C6 C5 C17 121.0(2) .
C4 C5 C17 122.4(2) .
C7 C6 C5 121.3(2) .
C6 C7 C8 120.5(2) .
C7 C8 C9 121.0(2) .
C8 C9 C4 116.6(2) .
C8 C9 C20 120.7(2) .
C4 C9 C20 122.7(2) .
C15 C10 C11 124.5(2) .
C15 C10 N2 118.66(18) .
C11 C10 N2 116.79(19) .
C12 C11 C10 116.4(2) .
C12 C11 C23 120.7(2) .
C10 C11 C23 123.0(2) .
C13 C12 C11 121.2(2) .
C12 C13 C14 120.4(2) .
C13 C14 C15 121.2(2) .
C10 C15 C14 116.2(2) .
C10 C15 C26 121.80(19) .
C14 C15 C26 121.9(2) .
C5 C17 C19 112.01(19) .
C5 C17 C18 110.2(2) .
C19 C17 C18 110.4(2) .
C21A C20 C22B 128.6(3) .
C21A C20 C9 113.1(3) .
C22B C20 C9 114.5(3) .
C21A C20 C22A 112.1(4) .
C22B C20 C22A 31.2(3) .
C9 C20 C22A 110.3(3) .
C21A C20 C21B 33.2(3) .
C22B C20 C21B 109.5(3) .
C9 C20 C21B 110.5(2) .
C22A C20 C21B 83.7(3) .
C25 C23 C11 112.4(2) .
C25 C23 C24 110.6(2) .
C11 C23 C24 111.6(2) .
C15 C26 C28 113.56(19) .
C15 C26 C27 109.63(18) .
C28 C26 C27 110.0(2) .
F1 C29 F3 106.9(2) .
F1 C29 F2 107.0(2) .
F3 C29 F2 108.2(2) .
F1 C29 S1 111.5(2) .
F3 C29 S1 111.31(19) .
F2 C29 S1 111.63(18) .
O3 S1 O1 115.22(12) .
O3 S1 O2 115.68(11) .
O1 S1 O2 114.48(11) .
O3 S1 C29 102.80(12) .
O1 S1 C29 102.93(13) .
O2 S1 C29 103.13(11) .

loop_
_geom_bond_atom_site_label_1
_geom_bond_atom_site_label_2
_geom_bond_distance
_geom_bond_site_symmetry_2
P1 C1 1.840(2) .
P1 P1 2.0826(12) 2_655
N1 C1 1.346(3) .
N1 C2 1.379(3) .
N1 C4 1.455(3) .
N2 C1 1.346(3) .
N2 C3 1.378(3) .
N2 C10 1.459(3) .
C2 C3 1.351(3) .
C4 C5 1.396(3) .
C4 C9 1.402(3) .
C5 C6 1.393(3) .
C5 C17 1.517(3) .
C6 C7 1.380(3) .
C7 C8 1.388(4) .
C8 C9 1.390(3) .
C9 C20 1.522(3) .
C10 C15 1.392(3) .
C10 C11 1.398(3) .
C11 C12 1.397(3) .
C11 C23 1.518(3) .
C12 C13 1.380(4) .
C13 C14 1.387(3) .
C14 C15 1.399(3) .
C15 C26 1.515(3) .
C17 C19 1.524(3) .
C17 C18 1.528(3) .
C20 C21A 1.468(7) .
C20 C22B 1.518(5) .
C20 C22A 1.544(7) .
C20 C21B 1.562(5) .
C23 C25 1.517(4) .
C23 C24 1.522(4) .
C26 C28 1.526(3) .
C26 C27 1.532(3) .
C29 F1 1.323(3) .
C29 F3 1.325(3) .
C29 F2 1.340(3) .
C29 S1 1.822(3) .
S1 O3 1.4319(18) .
S1 O1 1.4394(19) .
S1 O2 1.4419(17) .
